data_2239069
loop_
_publ_author_name
'Ahmed, Muhammad Naeem'
'Yasin, Khawaja Ansar'
'Tahir, M. Nawaz'
'Bibi, Asma'
'Andleeb, Hina'

_publ_section_title
;
 Ethyl
 6-(4-cyclopropyl-1<i>H</i>-1,2,3-triazol-1-yl)pyridine-3-carboxylate
;
_journal_coeditor_code HB7179
_journal_issue 2
_journal_name_full 'Acta Crystallographica Section E'
_journal_page_first o136
_journal_paper_doi 10.1107/S1600536813034673
_journal_volume 70
_journal_year 2014
_chemical_formula_iupac 'C13 H14 N4 O2'
_chemical_formula_moiety 'C13 H14 N4 O2'
_chemical_formula_sum 'C13 H14 N4 O2'
_chemical_formula_weight 258.28
_chemical_name_systematic
;
Ethyl 6-(4-cyclopropyl-1<i>H</i>-1,2,3-triazol-1-yl)pyridine-3-carboxylate
;
_space_group_crystal_system triclinic
_space_group_IT_number 2
_space_group_name_Hall '-P 1'
_space_group_name_H-M_alt 'P -1'
_symmetry_space_group_name_Hall '-P 1'
_symmetry_space_group_name_H-M 'P -1'
_atom_sites_solution_hydrogens geom
_atom_sites_solution_primary direct
_atom_sites_solution_secondary difmap
_audit_creation_method SHELXL-97
_cell_angle_alpha 85.722(4)
_cell_angle_beta 81.422(4)
_cell_angle_gamma 86.941(4)
_cell_formula_units_Z 2
_cell_length_a 7.1565(6)
_cell_length_b 9.3521(8)
_cell_length_c 9.8747(9)
_cell_measurement_reflns_used 1756
_cell_measurement_temperature 296(2)
_cell_measurement_theta_max 26.0
_cell_measurement_theta_min 2.1
_cell_volume 651.09(10)
_computing_cell_refinement 'SAINT (Bruker, 2007)'
_computing_data_collection 'APEX2 (Bruker, 2007)'
_computing_data_reduction 'SAINT (Bruker, 2007)'
_computing_molecular_graphics 'ORTEP-3 for Windows (Farrugia, 2012) and PLATON (Spek, 2009)'
_computing_publication_material
;
WinGX (Farrugia, 2012) and PLATON (Spek, 2009)
;
_computing_structure_refinement 'SHELXL97 (Sheldrick, 2008)'
_computing_structure_solution 'SHELXS97 (Sheldrick, 2008)'
_diffrn_ambient_temperature 296(2)
_diffrn_detector_area_resol_mean 8.00
_diffrn_measured_fraction_theta_full 0.976
_diffrn_measured_fraction_theta_max 0.976
_diffrn_measurement_device_type 'Bruker Kappa APEXII CCD'
_diffrn_measurement_method \w
_diffrn_radiation_monochromator graphite
_diffrn_radiation_source 'fine-focus sealed tube'
_diffrn_radiation_type MoK\a
_diffrn_radiation_wavelength 0.71073
_diffrn_reflns_av_R_equivalents 0.0293
_diffrn_reflns_limit_h_max 9
_diffrn_reflns_limit_h_min -7
_diffrn_reflns_limit_k_max 11
_diffrn_reflns_limit_k_min -11
_diffrn_reflns_limit_l_max 12
_diffrn_reflns_limit_l_min -12
_diffrn_reflns_number 8987
_diffrn_reflns_theta_full 26.00
_diffrn_reflns_theta_max 26.00
_diffrn_reflns_theta_min 2.090
_diffrn_standards_number 0
_exptl_absorpt_coefficient_mu 0.093
_exptl_absorpt_correction_T_max 0.975
_exptl_absorpt_correction_T_min 0.964
_exptl_absorpt_correction_type multi-scan
_exptl_absorpt_process_details '(SADABS; Bruker, 2005)'
_exptl_crystal_colour colourless
_exptl_crystal_density_diffrn 1.317
_exptl_crystal_density_method 'not measured'
_exptl_crystal_description prism
_exptl_crystal_F_000 272
_exptl_crystal_size_max 0.42
_exptl_crystal_size_mid 0.30
_exptl_crystal_size_min 0.28
_refine_diff_density_max 0.122
_refine_diff_density_min -0.262
_refine_ls_goodness_of_fit_ref 1.044
_refine_ls_hydrogen_treatment constr
_refine_ls_matrix_type full
_refine_ls_number_parameters 173
_refine_ls_number_reflns 2484
_refine_ls_number_restraints 0
_refine_ls_restrained_S_all 1.044
_refine_ls_R_factor_all 0.0690
_refine_ls_R_factor_gt 0.0460
_refine_ls_shift/su_max 0.000
_refine_ls_shift/su_mean 0.000
_refine_ls_structure_factor_coef Fsqd
_refine_ls_weighting_details 'w=1/[\s^2^(Fo^2^)+(0.0667P)^2^+0.1169P] where P=(Fo^2^+2Fc^2^)/3'
_refine_ls_weighting_scheme calc
_refine_ls_wR_factor_gt 0.1176
_refine_ls_wR_factor_ref 0.1369
_reflns_number_gt 1756
_reflns_number_total 2484
_reflns_threshold_expression I>2\s(I)
_cod_data_source_file hb7179sup1.cif
_cod_data_source_block I
_cod_database_code 2239069
_cod_database_fobs_code 2239069
_shelx_space_group_comment
;
The symmetry employed for this shelxl refinement is uniquely defined
by the following loop, which should always be used as a source of
symmetry information in preference to the above space-group names.
They are only intended as comments.
;
_shelxl_version_number 2.013

loop_
_space_group_symop_operation_xyz
'x, y, z'
'-x, -y, -z'

loop_
_atom_site_type_symbol
_atom_site_label
_atom_site_fract_x
_atom_site_fract_y
_atom_site_fract_z
_atom_site_U_iso_or_equiv
_atom_site_adp_type
_atom_site_calc_flag
_atom_site_occupancy
C C1 0.2414(3) 0.6459(2) 0.0441(2) 0.0859(7) Uani d 1
H H1A 0.2315 0.7147 0.1125 0.129 Uiso calc 1
H H1B 0.1520 0.6722 -0.0179 0.129 Uiso calc 1
H H1C 0.3671 0.6441 -0.0061 0.129 Uiso calc 1
C C2 0.2005(3) 0.5009(2) 0.1119(2) 0.0751(6) Uani d 1
H H2A 0.0739 0.5012 0.1633 0.090 Uiso calc 1
H H2B 0.2098 0.4302 0.0439 0.090 Uiso calc 1
C C3 0.3330(3) 0.33974(18) 0.27255(18) 0.0522(5) Uani d 1
C C4 0.4902(2) 0.31531(17) 0.35605(16) 0.0458(4) Uani d 1
C C5 0.5060(3) 0.18591(18) 0.43204(18) 0.0521(5) Uani d 1
H H5 0.4154 0.1186 0.4303 0.062 Uiso calc 1
C C6 0.7698(2) 0.25016(17) 0.50747(16) 0.0434(4) Uani d 1
C C7 0.7690(3) 0.38274(18) 0.43583(19) 0.0556(5) Uani d 1
H H7 0.8617 0.4477 0.4394 0.067 Uiso calc 1
C C8 0.6251(3) 0.41465(18) 0.35887(19) 0.0545(5) Uani d 1
H H8 0.6188 0.5027 0.3090 0.065 Uiso calc 1
C C9 0.9478(2) 0.08458(17) 0.66058(16) 0.0470(4) Uani d 1
H H9 0.8839 0.0002 0.6628 0.056 Uiso calc 1
C C10 1.0960(2) 0.10746(18) 0.72627(17) 0.0480(4) Uani d 1
C C11 1.1936(3) 0.0111(2) 0.82036(18) 0.0589(5) Uani d 1
H H11 1.1577 -0.0892 0.8280 0.071 Uiso calc 1
C C12 1.2412(3) 0.0654(3) 0.9484(2) 0.0734(6) Uani d 1
H H12A 1.2100 0.1655 0.9646 0.088 Uiso calc 1
H H12B 1.2292 0.0006 1.0304 0.088 Uiso calc 1
C C13 1.3932(3) 0.0332(3) 0.8366(2) 0.0763(6) Uani d 1
H H13A 1.4747 -0.0514 0.8498 0.092 Uiso calc 1
H H13B 1.4554 0.1135 0.7840 0.092 Uiso calc 1
N N3 1.0348(2) 0.30912(16) 0.61267(17) 0.0650(5) Uani d 1
N N4 1.1459(2) 0.24626(17) 0.69538(17) 0.0640(5) Uani d 1
N N1 0.6440(2) 0.15211(14) 0.50782(15) 0.0502(4) Uani d 1
N N2 0.9131(2) 0.21107(14) 0.59114(13) 0.0466(4) Uani d 1
O O1 0.34012(19) 0.46736(13) 0.20353(14) 0.0657(4) Uani d 1
O O2 0.2151(2) 0.25401(15) 0.26590(15) 0.0774(5) Uani d 1

loop_
_atom_site_aniso_label
_atom_site_aniso_U_11
_atom_site_aniso_U_22
_atom_site_aniso_U_33
_atom_site_aniso_U_12
_atom_site_aniso_U_13
_atom_site_aniso_U_23
C1 0.0925(17) 0.0819(16) 0.0814(16) 0.0190(13) -0.0276(13) 0.0204(12)
C2 0.0823(15) 0.0681(13) 0.0825(15) 0.0107(11) -0.0465(12) 0.0050(11)
C3 0.0573(11) 0.0432(9) 0.0584(11) -0.0001(8) -0.0188(9) 0.0008(8)
C4 0.0487(10) 0.0421(9) 0.0483(10) -0.0026(7) -0.0144(8) 0.0011(7)
C5 0.0559(11) 0.0437(9) 0.0606(11) -0.0134(8) -0.0224(9) 0.0066(8)
C6 0.0462(9) 0.0407(9) 0.0449(9) -0.0068(7) -0.0137(7) 0.0048(7)
C7 0.0581(11) 0.0443(9) 0.0680(12) -0.0169(8) -0.0240(9) 0.0123(8)
C8 0.0631(11) 0.0400(9) 0.0621(11) -0.0085(8) -0.0213(9) 0.0140(8)
C9 0.0543(10) 0.0389(9) 0.0490(10) -0.0059(7) -0.0149(8) 0.0059(7)
C10 0.0457(10) 0.0507(10) 0.0493(10) -0.0040(8) -0.0143(8) 0.0019(7)
C11 0.0604(12) 0.0581(11) 0.0621(12) -0.0009(9) -0.0283(9) 0.0072(9)
C12 0.0744(14) 0.0934(16) 0.0558(12) 0.0060(12) -0.0259(11) -0.0001(11)
C13 0.0583(13) 0.1031(17) 0.0695(14) 0.0069(11) -0.0248(11) 0.0038(12)
N3 0.0659(10) 0.0523(9) 0.0836(11) -0.0223(8) -0.0369(9) 0.0176(8)
N4 0.0615(10) 0.0589(10) 0.0776(11) -0.0153(8) -0.0344(8) 0.0137(8)
N1 0.0543(9) 0.0429(8) 0.0570(9) -0.0127(6) -0.0219(7) 0.0092(6)
N2 0.0496(8) 0.0417(8) 0.0513(8) -0.0122(6) -0.0183(6) 0.0073(6)
O1 0.0711(9) 0.0536(8) 0.0781(9) -0.0014(6) -0.0386(7) 0.0135(6)
O2 0.0769(10) 0.0619(9) 0.1036(11) -0.0156(8) -0.0500(9) 0.0114(8)

loop_
_atom_type_symbol
_atom_type_description
_atom_type_scat_dispersion_real
_atom_type_scat_dispersion_imag
_atom_type_scat_source
C C 0.0033 0.0016 'International Tables Vol C Tables 4.2.6.8 and 6.1.1.4'
H H 0.0000 0.0000 'International Tables Vol C Tables 4.2.6.8 and 6.1.1.4'
N N 0.0061 0.0033 'International Tables Vol C Tables 4.2.6.8 and 6.1.1.4'
O O 0.0106 0.0060 'International Tables Vol C Tables 4.2.6.8 and 6.1.1.4'

loop_
_geom_angle_atom_site_label_1
_geom_angle_atom_site_label_2
_geom_angle_atom_site_label_3
_geom_angle
C2 C1 H1A 109.5
C2 C1 H1B 109.5
H1A C1 H1B 109.5
C2 C1 H1C 109.5
H1A C1 H1C 109.5
H1B C1 H1C 109.5
O1 C2 C1 106.77(18)
O1 C2 H2A 110.4
C1 C2 H2A 110.4
O1 C2 H2B 110.4
C1 C2 H2B 110.4
H2A C2 H2B 108.6
O2 C3 O1 123.76(17)
O2 C3 C4 124.61(16)
O1 C3 C4 111.62(15)
C8 C4 C5 117.89(16)
C8 C4 C3 123.04(15)
C5 C4 C3 119.04(15)
N1 C5 C4 123.74(16)
N1 C5 H5 118.1
C4 C5 H5 118.1
N1 C6 C7 125.18(15)
N1 C6 N2 114.66(14)
C7 C6 N2 120.14(15)
C8 C7 C6 117.21(16)
C8 C7 H7 121.4
C6 C7 H7 121.4
C7 C8 C4 119.65(15)
C7 C8 H8 120.2
C4 C8 H8 120.2
N2 C9 C10 105.05(14)
N2 C9 H9 127.5
C10 C9 H9 127.5
C9 C10 N4 108.25(15)
C9 C10 C11 130.37(16)
N4 C10 C11 121.34(16)
C10 C11 C13 120.71(18)
C10 C11 C12 119.78(17)
C13 C11 C12 58.99(13)
C10 C11 H11 115.3
C13 C11 H11 115.3
C12 C11 H11 115.3
C13 C12 C11 60.47(14)
C13 C12 H12A 117.7
C11 C12 H12A 117.7
C13 C12 H12B 117.7
C11 C12 H12B 117.7
H12A C12 H12B 114.8
C12 C13 C11 60.54(14)
C12 C13 H13A 117.7
C11 C13 H13A 117.7
C12 C13 H13B 117.7
C11 C13 H13B 117.7
H13A C13 H13B 114.8
N4 N3 N2 107.00(14)
N3 N4 C10 109.09(14)
C6 N1 C5 116.32(14)
N3 N2 C9 110.61(14)
N3 N2 C6 119.87(13)
C9 N2 C6 129.50(14)
C3 O1 C2 116.97(15)

loop_
_geom_bond_atom_site_label_1
_geom_bond_atom_site_label_2
_geom_bond_distance
C1 C2 1.490(3)
C1 H1A 0.9600
C1 H1B 0.9600
C1 H1C 0.9600
C2 O1 1.453(2)
C2 H2A 0.9700
C2 H2B 0.9700
C3 O2 1.206(2)
C3 O1 1.329(2)
C3 C4 1.490(2)
C4 C8 1.380(2)
C4 C5 1.384(2)
C5 N1 1.337(2)
C5 H5 0.9300
C6 N1 1.318(2)
C6 C7 1.381(2)
C6 N2 1.427(2)
C7 C8 1.376(2)
C7 H7 0.9300
C8 H8 0.9300
C9 N2 1.353(2)
C9 C10 1.357(2)
C9 H9 0.9300
C10 N4 1.365(2)
C10 C11 1.471(2)
C11 C13 1.488(3)
C11 C12 1.489(3)
C11 H11 0.9800
C12 C13 1.466(3)
C12 H12A 0.9700
C12 H12B 0.9700
C13 H13A 0.9700
C13 H13B 0.9700
N3 N4 1.310(2)
N3 N2 1.347(2)

loop_
_geom_hbond_atom_site_label_D
_geom_hbond_atom_site_label_H
_geom_hbond_atom_site_label_A
_geom_hbond_site_symmetry_A
_geom_hbond_distance_DH
_geom_hbond_distance_HA
_geom_hbond_distance_DA
_geom_hbond_angle_DHA
C5 H5 N1 2_656 0.93 2.60 3.375(2) 141
C7 H7 N3 2_766 0.93 2.42 3.245(2) 147
C9 H9 O2 2_656 0.93 2.54 3.422(2) 159

loop_
_geom_torsion_atom_site_label_1
_geom_torsion_atom_site_label_2
_geom_torsion_atom_site_label_3
_geom_torsion_atom_site_label_4
_geom_torsion
O2 C3 C4 C8 178.53(18)
O1 C3 C4 C8 -0.3(2)
O2 C3 C4 C5 0.2(3)
O1 C3 C4 C5 -178.58(15)
C8 C4 C5 N1 0.1(3)
C3 C4 C5 N1 178.47(16)
N1 C6 C7 C8 0.0(3)
N2 C6 C7 C8 -178.94(15)
C6 C7 C8 C4 -0.1(3)
C5 C4 C8 C7 0.0(3)
C3 C4 C8 C7 -178.31(16)
N2 C9 C10 N4 0.24(19)
N2 C9 C10 C11 178.12(17)
C9 C10 C11 C13 155.10(19)
N4 C10 C11 C13 -27.3(3)
C9 C10 C11 C12 -135.4(2)
N4 C10 C11 C12 42.2(3)
C10 C11 C12 C13 -110.0(2)
C10 C11 C13 C12 108.5(2)
N2 N3 N4 C10 0.3(2)
C9 C10 N4 N3 -0.4(2)
C11 C10 N4 N3 -178.48(16)
C7 C6 N1 C5 0.1(3)
N2 C6 N1 C5 179.08(14)
C4 C5 N1 C6 -0.1(3)
N4 N3 N2 C9 -0.2(2)
N4 N3 N2 C6 178.13(15)
C10 C9 N2 N3 -0.04(19)
C10 C9 N2 C6 -178.15(16)
N1 C6 N2 N3 -171.57(14)
C7 C6 N2 N3 7.5(2)
N1 C6 N2 C9 6.4(3)
C7 C6 N2 C9 -174.54(16)
O2 C3 O1 C2 -2.2(3)
C4 C3 O1 C2 176.58(15)
C1 C2 O1 C3 -178.22(16)
